data_2017686
loop_
_publ_author_name
'Ravikumar, Krishnan'
'Sridhar, Balasubramanian'

_publ_section_title
;
 Two polymorphs of safinamide, a selective and reversible inhibitor of
 monoamine oxidase B
;
_journal_coeditor_code SF3130
_journal_issue 6
_journal_name_full 'Acta Crystallographica Section C'
_journal_page_first o317
_journal_page_last o320
_journal_paper_doi 10.1107/S0108270110019384
_journal_volume 66
_journal_year 2010
_chemical_formula_iupac 'C17 H19 F N2 O2'
_chemical_formula_moiety 'C17 H19 F N2 O2'
_chemical_formula_sum 'C17 H19 F N2 O2'
_chemical_formula_weight 302.34
_chemical_name_common Safinamide
_chemical_name_systematic
;
2(S)-[4-(3-Fluorobenzyloxy) benzylamino] propionamide
;
_space_group_IT_number 19
_symmetry_cell_setting orthorhombic
_symmetry_space_group_name_Hall 'P 2ac 2ab'
_symmetry_space_group_name_H-M 'P 21 21 21'
_atom_sites_solution_hydrogens geom
_atom_sites_solution_primary direct
_atom_sites_solution_secondary difmap
_audit_creation_method SHELXL-97
_cell_angle_alpha 90.00
_cell_angle_beta 90.00
_cell_angle_gamma 90.00
_cell_formula_units_Z 4
_cell_length_a 6.6297(9)
_cell_length_b 8.1015(12)
_cell_length_c 29.268(4)
_cell_measurement_reflns_used 5921
_cell_measurement_temperature 294(2)
_cell_measurement_theta_max 26.09
_cell_measurement_theta_min 2.78
_cell_volume 1572.0(4)
_computing_cell_refinement 'SAINT (Bruker, 2001)'
_computing_data_collection 'SMART (Bruker, 2001)'
_computing_data_reduction 'SAINT (Bruker, 2001)'
_computing_molecular_graphics
;
DIAMOND (Brandenburg & Putz, 2005) and Mercury (Macrae <i>et al.</i>,
2008)'
;
_computing_publication_material 'SHELXL97 (Sheldrick, 2008)'
_computing_structure_refinement 'SHELXL97 (Sheldrick, 2008)'
_computing_structure_solution 'SHELXS97 (Sheldrick, 2008)'
_diffrn_ambient_temperature 294(2)
_diffrn_measured_fraction_theta_full 1.000
_diffrn_measured_fraction_theta_max 1.000
_diffrn_measurement_device 'Bruker SMART APEX CCD area-detector'
_diffrn_measurement_device_type 'Bruker SMART APEX CCD area-detector'
_diffrn_measurement_method \w
_diffrn_radiation_monochromator graphite
_diffrn_radiation_source 'fine-focus sealed tube'
_diffrn_radiation_type MoK\a
_diffrn_radiation_wavelength 0.71073
_diffrn_reflns_av_R_equivalents 0.0253
_diffrn_reflns_av_sigmaI/netI 0.0135
_diffrn_reflns_limit_h_max 7
_diffrn_reflns_limit_h_min -7
_diffrn_reflns_limit_k_max 9
_diffrn_reflns_limit_k_min -9
_diffrn_reflns_limit_l_max 34
_diffrn_reflns_limit_l_min -34
_diffrn_reflns_number 15166
_diffrn_reflns_theta_full 25.00
_diffrn_reflns_theta_max 25.00
_diffrn_reflns_theta_min 1.39
_diffrn_standards_number 0
_exptl_absorpt_coefficient_mu 0.092
_exptl_absorpt_correction_type none
_exptl_crystal_colour colourless
_exptl_crystal_density_diffrn 1.277
_exptl_crystal_density_method 'not measured'
_exptl_crystal_description needle
_exptl_crystal_F_000 640
_exptl_crystal_size_max 0.15
_exptl_crystal_size_mid 0.10
_exptl_crystal_size_min 0.05
_refine_diff_density_max 0.186
_refine_diff_density_min -0.168
_refine_ls_extinction_method none
_refine_ls_goodness_of_fit_ref 1.218
_refine_ls_hydrogen_treatment mixed
_refine_ls_matrix_type full
_refine_ls_number_parameters 212
_refine_ls_number_reflns 1636
_refine_ls_number_restraints 0
_refine_ls_restrained_S_all 1.218
_refine_ls_R_factor_all 0.0448
_refine_ls_R_factor_gt 0.0431
_refine_ls_shift/su_max 0.000
_refine_ls_shift/su_mean 0.000
_refine_ls_structure_factor_coef Fsqd
_refine_ls_weighting_details 'calc w = 1/[\s^2^(Fo^2^)+(0.0658P)^2^+0.2636P] where P=(Fo^2^+2Fc^2^)/3'
_refine_ls_weighting_scheme calc
_refine_ls_wR_factor_gt 0.1199
_refine_ls_wR_factor_ref 0.1213
_reflns_number_gt 1573
_reflns_number_total 1636
_reflns_threshold_expression I>2\s(I)
_cod_data_source_file sf3130.cif
_cod_data_source_block II
_cod_database_code 2017686
_cod_database_fobs_code 2017686

loop_
_symmetry_equiv_pos_as_xyz
'x, y, z'
'-x+1/2, -y, z+1/2'
'-x, y+1/2, -z+1/2'
'x+1/2, -y+1/2, -z'

loop_
_atom_site_type_symbol
_atom_site_label
_atom_site_fract_x
_atom_site_fract_y
_atom_site_fract_z
_atom_site_U_iso_or_equiv
_atom_site_adp_type
_atom_site_calc_flag
_atom_site_refinement_flags
_atom_site_occupancy
_atom_site_disorder_assembly
_atom_site_disorder_group
C C1 -0.1171(5) 0.4371(4) -0.02528(9) 0.0495(7) Uani d . 1 . .
C C2 -0.2923(5) 0.3716(4) -0.04292(9) 0.0520(7) Uani d . 1 . .
H H2 -0.4162 0.3948 -0.0295 0.062 Uiso calc R 1 . .
C C3 -0.2811(5) 0.2712(4) -0.08073(10) 0.0541(8) Uani d . 1 . .
C C4 -0.1047(6) 0.2333(4) -0.10173(11) 0.0619(9) Uani d . 1 . .
H H4 -0.1017 0.1654 -0.1273 0.074 Uiso calc R 1 . .
C C5 0.0688(6) 0.2983(5) -0.08393(12) 0.0687(10) Uani d . 1 . .
H H5 0.1921 0.2738 -0.0975 0.082 Uiso calc R 1 . .
C C6 0.0627(5) 0.4006(5) -0.04589(11) 0.0630(9) Uani d . 1 . .
H H6 0.1817 0.4446 -0.0343 0.076 Uiso calc R 1 . .
C C7 -0.1350(5) 0.5511(4) 0.01517(10) 0.0561(8) Uani d . 1 . .
H H7A -0.2003 0.6529 0.0060 0.067 Uiso calc R 1 . .
H H7B -0.2169 0.4996 0.0387 0.067 Uiso calc R 1 . .
C C8 0.0697(5) 0.6838(4) 0.07106(10) 0.0524(8) Uani d . 1 . .
C C9 0.2585(6) 0.6969(4) 0.09069(11) 0.0621(9) Uani d . 1 . .
H H9 0.3667 0.6383 0.0786 0.074 Uiso calc R 1 . .
C C10 0.2863(6) 0.7973(4) 0.12828(11) 0.0632(9) Uani d . 1 . .
H H10 0.4138 0.8053 0.1413 0.076 Uiso calc R 1 . .
C C11 0.1288(6) 0.8859(4) 0.14691(9) 0.0548(8) Uani d . 1 . .
C C12 -0.0589(5) 0.8686(4) 0.12731(10) 0.0580(8) Uani d . 1 . .
H H12 -0.1675 0.9256 0.1398 0.070 Uiso calc R 1 . .
C C13 -0.0904(5) 0.7689(4) 0.08958(10) 0.0570(8) Uani d . 1 . .
H H13 -0.2185 0.7595 0.0769 0.068 Uiso calc R 1 . .
C C14 0.1626(6) 1.0039(4) 0.18580(9) 0.0611(9) Uani d . 1 . .
H H14A 0.2914 1.0585 0.1816 0.073 Uiso calc R 1 . .
H H14B 0.0584 1.0879 0.1851 0.073 Uiso calc R 1 . .
C C15 0.1719(4) 1.0422(3) 0.26796(9) 0.0375(6) Uani d . 1 . .
H H15 0.0413 1.0983 0.2703 0.045 Uiso calc R 1 . .
C C16 0.3358(4) 1.1737(3) 0.26122(8) 0.0339(5) Uani d . 1 . .
C C17 0.2095(7) 0.9497(4) 0.31239(9) 0.0648(10) Uani d . 1 . .
H H17A 0.1037 0.8706 0.3172 0.097 Uiso calc R 1 . .
H H17B 0.2116 1.0266 0.3373 0.097 Uiso calc R 1 . .
H H17C 0.3368 0.8936 0.3107 0.097 Uiso calc R 1 . .
F F1 -0.4535(3) 0.2103(3) -0.09842(8) 0.0809(7) Uani d . 1 . .
N N1 0.1607(3) 0.9244(3) 0.23036(7) 0.0337(5) Uani d . 1 . .
H H1N 0.262(4) 0.853(3) 0.2338(8) 0.027(6) Uiso d . 1 . .
N N2 0.2709(4) 1.3273(3) 0.25989(9) 0.0446(6) Uani d . 1 . .
H H2N 0.144(6) 1.344(4) 0.2631(10) 0.049(8) Uiso d . 1 . .
H H3N 0.359(5) 1.402(4) 0.2545(9) 0.038(7) Uiso d . 1 . .
O O1 0.0592(3) 0.5858(3) 0.03269(7) 0.0640(6) Uani d . 1 . .
O O2 0.5132(3) 1.1349(2) 0.25693(8) 0.0516(5) Uani d . 1 . .

loop_
_atom_site_aniso_label
_atom_site_aniso_U_11
_atom_site_aniso_U_22
_atom_site_aniso_U_33
_atom_site_aniso_U_12
_atom_site_aniso_U_13
_atom_site_aniso_U_23
C1 0.0547(17) 0.0506(16) 0.0433(14) -0.0022(15) -0.0081(12) 0.0073(13)
C2 0.0493(16) 0.0571(17) 0.0494(15) -0.0001(16) -0.0037(13) 0.0053(14)
C3 0.0588(19) 0.0533(17) 0.0503(16) -0.0040(16) -0.0146(14) 0.0018(14)
C4 0.075(2) 0.0593(19) 0.0518(16) 0.0074(19) -0.0025(16) -0.0040(15)
C5 0.061(2) 0.076(2) 0.070(2) 0.007(2) 0.0067(17) -0.0030(19)
C6 0.0503(17) 0.072(2) 0.0667(19) -0.0060(18) -0.0071(15) -0.0006(17)
C7 0.0550(18) 0.0638(19) 0.0495(15) -0.0036(17) -0.0088(14) 0.0007(15)
C8 0.0618(19) 0.0500(16) 0.0455(14) -0.0076(16) -0.0086(14) 0.0056(13)
C9 0.062(2) 0.0597(19) 0.0650(18) -0.0002(18) -0.0130(17) -0.0039(16)
C10 0.068(2) 0.0573(18) 0.0643(18) -0.0047(18) -0.0253(17) 0.0024(16)
C11 0.077(2) 0.0401(14) 0.0472(15) -0.0121(16) -0.0145(15) 0.0089(13)
C12 0.070(2) 0.0553(17) 0.0488(15) -0.0038(17) 0.0002(15) 0.0003(15)
C13 0.0548(19) 0.0652(19) 0.0510(16) -0.0104(17) -0.0089(14) 0.0022(14)
C14 0.093(3) 0.0394(14) 0.0510(15) -0.0149(18) -0.0150(17) 0.0076(12)
C15 0.0326(13) 0.0297(12) 0.0502(13) 0.0001(10) 0.0053(12) -0.0002(11)
C16 0.0304(12) 0.0290(11) 0.0423(12) 0.0010(10) -0.0028(10) -0.0031(10)
C17 0.103(3) 0.0461(16) 0.0452(15) -0.016(2) 0.0050(17) 0.0025(13)
F1 0.0726(13) 0.0881(15) 0.0820(13) -0.0113(12) -0.0212(11) -0.0177(12)
N1 0.0293(10) 0.0271(9) 0.0447(11) -0.0036(9) -0.0022(9) 0.0033(9)
N2 0.0288(12) 0.0276(11) 0.0774(16) -0.0024(9) 0.0038(11) 0.0032(11)
O1 0.0612(13) 0.0750(15) 0.0559(12) -0.0052(13) -0.0101(10) -0.0126(11)
O2 0.0314(9) 0.0310(9) 0.0925(15) 0.0028(8) -0.0001(9) -0.0058(10)

loop_
_atom_type_symbol
_atom_type_description
_atom_type_scat_dispersion_real
_atom_type_scat_dispersion_imag
_atom_type_scat_source
C C 0.0033 0.0000 'International Tables Vol C Tables 4.2.6.8 and 6.1.1.4'
H H 0.0000 0.0000 'International Tables Vol C Tables 4.2.6.8 and 6.1.1.4'
N N 0.0061 0.0000 'International Tables Vol C Tables 4.2.6.8 and 6.1.1.4'
O O 0.0106 0.0000 'International Tables Vol C Tables 4.2.6.8 and 6.1.1.4'
F F 0.0171 0.0000 'International Tables Vol C Tables 4.2.6.8 and 6.1.1.4'

loop_
_geom_angle_atom_site_label_1
_geom_angle_atom_site_label_2
_geom_angle_atom_site_label_3
_geom_angle_site_symmetry_1
_geom_angle_site_symmetry_3
_geom_angle
_geom_angle_publ_flag
C6 C1 C2 . . 119.1(3) ?
C6 C1 C7 . . 123.2(3) ?
C2 C1 C7 . . 117.7(3) ?
C3 C2 C1 . . 118.9(3) ?
C3 C2 H2 . . 120.5 ?
C1 C2 H2 . . 120.5 ?
F1 C3 C4 . . 118.3(3) ?
F1 C3 C2 . . 118.6(3) ?
C4 C3 C2 . . 123.0(3) ?
C3 C4 C5 . . 117.7(3) ?
C3 C4 H4 . . 121.1 ?
C5 C4 H4 . . 121.1 ?
C4 C5 C6 . . 120.7(3) ?
C4 C5 H5 . . 119.6 ?
C6 C5 H5 . . 119.6 ?
C1 C6 C5 . . 120.5(3) ?
C1 C6 H6 . . 119.7 ?
C5 C6 H6 . . 119.7 ?
O1 C7 C1 . . 109.6(3) ?
O1 C7 H7A . . 109.8 ?
C1 C7 H7A . . 109.8 ?
O1 C7 H7B . . 109.8 ?
C1 C7 H7B . . 109.8 ?
H7A C7 H7B . . 108.2 ?
C13 C8 O1 . . 124.8(3) ?
C13 C8 C9 . . 119.8(3) ?
O1 C8 C9 . . 115.4(3) ?
C10 C9 C8 . . 119.8(3) ?
C10 C9 H9 . . 120.1 ?
C8 C9 H9 . . 120.1 ?
C11 C10 C9 . . 121.4(3) ?
C11 C10 H10 . . 119.3 ?
C9 C10 H10 . . 119.3 ?
C12 C11 C10 . . 117.8(3) ?
C12 C11 C14 . . 121.0(3) ?
C10 C11 C14 . . 121.2(3) ?
C11 C12 C13 . . 121.9(3) ?
C11 C12 H12 . . 119.1 ?
C13 C12 H12 . . 119.1 ?
C8 C13 C12 . . 119.3(3) ?
C8 C13 H13 . . 120.3 ?
C12 C13 H13 . . 120.3 ?
N1 C14 C11 . . 113.3(2) ?
N1 C14 H14A . . 108.9 ?
C11 C14 H14A . . 108.9 ?
N1 C14 H14B . . 108.9 ?
C11 C14 H14B . . 108.9 ?
H14A C14 H14B . . 107.7 ?
N1 C15 C17 . . 109.4(2) ?
N1 C15 C16 . . 113.1(2) ?
C17 C15 C16 . . 109.6(2) ?
N1 C15 H15 . . 108.2 ?
C17 C15 H15 . . 108.2 ?
C16 C15 H15 . . 108.2 ?
O2 C16 N2 . . 123.6(2) ?
O2 C16 C15 . . 121.1(2) ?
N2 C16 C15 . . 115.4(2) ?
C15 C17 H17A . . 109.5 ?
C15 C17 H17B . . 109.5 ?
H17A C17 H17B . . 109.5 ?
C15 C17 H17C . . 109.5 ?
H17A C17 H17C . . 109.5 ?
H17B C17 H17C . . 109.5 ?
C14 N1 C15 . . 112.8(2) ?
C14 N1 H1N . . 112.3(16) ?
C15 N1 H1N . . 107.4(16) ?
C16 N2 H2N . . 118(2) ?
C16 N2 H3N . . 116.6(19) ?
H2N N2 H3N . . 125(3) ?
C8 O1 C7 . . 117.1(2) ?

loop_
_geom_bond_atom_site_label_1
_geom_bond_atom_site_label_2
_geom_bond_site_symmetry_2
_geom_bond_distance
_geom_bond_publ_flag
C1 C6 . 1.368(5) ?
C1 C2 . 1.378(4) ?
C1 C7 . 1.506(4) ?
C2 C3 . 1.375(4) ?
C2 H2 . 0.9300 ?
C3 F1 . 1.348(4) ?
C3 C4 . 1.357(5) ?
C4 C5 . 1.368(5) ?
C4 H4 . 0.9300 ?
C5 C6 . 1.388(5) ?
C5 H5 . 0.9300 ?
C6 H6 . 0.9300 ?
C7 O1 . 1.414(4) ?
C7 H7A . 0.9700 ?
C7 H7B . 0.9700 ?
C8 C13 . 1.377(5) ?
C8 O1 . 1.377(4) ?
C8 C9 . 1.382(5) ?
C9 C10 . 1.380(5) ?
C9 H9 . 0.9300 ?
C10 C11 . 1.379(5) ?
C10 H10 . 0.9300 ?
C11 C12 . 1.378(5) ?
C11 C14 . 1.503(4) ?
C12 C13 . 1.384(4) ?
C12 H12 . 0.9300 ?
C13 H13 . 0.9300 ?
C14 N1 . 1.454(3) ?
C14 H14A . 0.9700 ?
C14 H14B . 0.9700 ?
C15 N1 . 1.458(3) ?
C15 C17 . 1.521(4) ?
C15 C16 . 1.535(3) ?
C15 H15 . 0.9800 ?
C16 O2 . 1.223(3) ?
C16 N2 . 1.318(3) ?
C17 H17A . 0.9600 ?
C17 H17B . 0.9600 ?
C17 H17C . 0.9600 ?
N1 H1N . 0.89(3) ?
N2 H2N . 0.86(4) ?
N2 H3N . 0.85(3) ?

loop_
_geom_hbond_atom_site_label_D
_geom_hbond_atom_site_label_H
_geom_hbond_atom_site_label_A
_geom_hbond_site_symmetry_A
_geom_hbond_distance_DH
_geom_hbond_distance_HA
_geom_hbond_distance_DA
_geom_hbond_angle_DHA
N1 H1N O2 3_645 0.89(3) 2.33(3) 3.212(3) 171(2)
N2 H2N N1 3 0.86(4) 2.13(4) 2.981(3) 171(3)
N2 H3N O2 3_655 0.85(3) 2.10(3) 2.916(3) 160(3)
C6 H6 O1 . 0.93 2.41 2.746(4) 101
C5 H5 F1 1_655 0.93 2.41 3.274(4) 155

loop_
_geom_torsion_atom_site_label_1
_geom_torsion_atom_site_label_2
_geom_torsion_atom_site_label_3
_geom_torsion_atom_site_label_4
_geom_torsion_site_symmetry_1
_geom_torsion_site_symmetry_2
_geom_torsion_site_symmetry_3
_geom_torsion_site_symmetry_4
_geom_torsion
_geom_torsion_publ_flag
C6 C1 C2 C3 . . . . 0.0(4) ?
C7 C1 C2 C3 . . . . 178.0(3) ?
C1 C2 C3 F1 . . . . -178.6(3) ?
C1 C2 C3 C4 . . . . 0.0(5) ?
F1 C3 C4 C5 . . . . 178.8(3) ?
C2 C3 C4 C5 . . . . 0.3(5) ?
C3 C4 C5 C6 . . . . -0.5(5) ?
C2 C1 C6 C5 . . . . -0.3(5) ?
C7 C1 C6 C5 . . . . -178.1(3) ?
C4 C5 C6 C1 . . . . 0.5(6) ?
C6 C1 C7 O1 . . . . -10.9(5) ?
C2 C1 C7 O1 . . . . 171.2(3) ?
C13 C8 C9 C10 . . . . -1.0(5) ?
O1 C8 C9 C10 . . . . 177.6(3) ?
C8 C9 C10 C11 . . . . -0.1(5) ?
C9 C10 C11 C12 . . . . 1.3(5) ?
C9 C10 C11 C14 . . . . -175.7(3) ?
C10 C11 C12 C13 . . . . -1.4(5) ?
C14 C11 C12 C13 . . . . 175.7(3) ?
O1 C8 C13 C12 . . . . -177.5(3) ?
C9 C8 C13 C12 . . . . 1.0(5) ?
C11 C12 C13 C8 . . . . 0.2(5) ?
C12 C11 C14 N1 . . . . 98.5(4) ?
C10 C11 C14 N1 . . . . -84.5(4) ?
N1 C15 C16 O2 . . . . -59.6(3) ?
C17 C15 C16 O2 . . . . 62.8(3) ?
N1 C15 C16 N2 . . . . 119.6(3) ?
C17 C15 C16 N2 . . . . -118.0(3) ?
C11 C14 N1 C15 . . . . -173.8(3) ?
C17 C15 N1 C14 . . . . -169.3(3) ?
C16 C15 N1 C14 . . . . -46.8(3) ?
C13 C8 O1 C7 . . . . -9.8(4) ?
C9 C8 O1 C7 . . . . 171.7(3) ?
C1 C7 O1 C8 . . . . -177.6(2) ?

loop_
_cod_related_entry_id
_cod_related_entry_database
_cod_related_entry_code
1 ChemSpider 116349
